data_7037967
loop_
_publ_author_name
'Powley, Samuel L.'
'Schaefer, Louise'
'Man, Wing Y.'
'Ellis, David'
'Rosair, Georgina M.'
'Welch, Alan J.'

_publ_section_title
;
 Developing nitrosocarborane chemistry.
;
_journal_issue 8
_journal_name_full 'Dalton transactions (Cambridge, England : 2003)'
_journal_page_first 3635
_journal_page_last 3647
_journal_paper_doi 10.1039/c5dt04831a
_journal_volume 45
_journal_year 2016
_chemical_formula_moiety 'C8 H25 B10 N O Si'
_chemical_formula_sum 'C8 H25 B10 N O Si'
_chemical_formula_weight 287.48
_space_group_crystal_system monoclinic
_space_group_IT_number 14
_space_group_name_Hall '-P 2yn'
_space_group_name_H-M_alt 'P 1 21/n 1'
_symmetry_space_group_name_Hall '-P 2yn'
_symmetry_space_group_name_H-M 'P 1 21/n 1'
_atom_sites_solution_hydrogens mixed
_atom_sites_solution_primary direct
_audit_creation_date 2015-10-01
_audit_creation_method
;
Olex2 1.2
(compiled 2015.01.26 svn.r3150 for OlexSys, GUI svn.r4998)
;
_audit_update_record
;
2015-12-03 deposited with the CCDC.
2016-01-12 downloaded from the CCDC.
;
_cell_angle_alpha 90
_cell_angle_beta 98.544(4)
_cell_angle_gamma 90
_cell_formula_units_Z 4
_cell_length_a 7.0341(7)
_cell_length_b 19.1795(18)
_cell_length_c 12.5279(11)
_cell_measurement_reflns_used 9885
_cell_measurement_temperature 100(2)
_cell_measurement_theta_max 32.962
_cell_measurement_theta_min 2.686
_cell_volume 1671.4(3)
_computing_cell_refinement 'SAINT v7.68A (Bruker, 2009)'
_computing_data_reduction 'SAINT v7.68A (Bruker, 2009)'
_computing_molecular_graphics 'Olex2 (Dolomanov et al., 2009)'
_computing_publication_material 'Olex2 (Dolomanov et al., 2009)'
_computing_structure_refinement 'XL (Sheldrick, 2008)'
_computing_structure_solution 'XS (Sheldrick, 2008)'
_diffrn_ambient_temperature 100.15
_diffrn_measured_fraction_theta_full 0.999
_diffrn_measured_fraction_theta_max 0.983
_diffrn_measurement_device_type 'Bruker APEX-II CCD'
_diffrn_measurement_method '\f and \w scans'
_diffrn_radiation_monochromator graphite
_diffrn_radiation_type MoK\a
_diffrn_radiation_wavelength 0.71073
_diffrn_reflns_av_R_equivalents 0.0411
_diffrn_reflns_av_unetI/netI 0.0287
_diffrn_reflns_laue_measured_fraction_full 0.999
_diffrn_reflns_laue_measured_fraction_max 0.983
_diffrn_reflns_limit_h_max 10
_diffrn_reflns_limit_h_min -10
_diffrn_reflns_limit_k_max 28
_diffrn_reflns_limit_k_min -29
_diffrn_reflns_limit_l_max 19
_diffrn_reflns_limit_l_min -19
_diffrn_reflns_number 44494
_diffrn_reflns_point_group_measured_fraction_full 0.999
_diffrn_reflns_point_group_measured_fraction_max 0.983
_diffrn_reflns_theta_full 25.000
_diffrn_reflns_theta_max 33.215
_diffrn_reflns_theta_min 2.686
_diffrn_standards_number 0
_exptl_absorpt_coefficient_mu 0.128
_exptl_absorpt_correction_T_max 0.7465
_exptl_absorpt_correction_T_min 0.7110
_exptl_absorpt_correction_type multi-scan
_exptl_absorpt_process_details
'SADABS-2008/1 (Bruker,2008) was used for absorption correction. wR2(int) was 0.0587 before and 0.0496 after correction. The Ratio of minimum to maximum transmission is 0.9524. The \l/2 correction factor is 0.0015.'
_exptl_crystal_colour blue
_exptl_crystal_colour_primary blue
_exptl_crystal_density_diffrn 1.142
_exptl_crystal_description BLOCK
_exptl_crystal_F_000 608
_exptl_crystal_size_max 0.58
_exptl_crystal_size_mid 0.56
_exptl_crystal_size_min 0.34
_refine_diff_density_max 0.524
_refine_diff_density_min -0.275
_refine_diff_density_rms 0.052
_refine_ls_extinction_method none
_refine_ls_goodness_of_fit_ref 1.042
_refine_ls_hydrogen_treatment mixed
_refine_ls_matrix_type full
_refine_ls_number_parameters 225
_refine_ls_number_reflns 6302
_refine_ls_number_restraints 0
_refine_ls_restrained_S_all 1.042
_refine_ls_R_factor_all 0.0440
_refine_ls_R_factor_gt 0.0341
_refine_ls_shift/su_max 0.001
_refine_ls_shift/su_mean 0.000
_refine_ls_structure_factor_coef Fsqd
_refine_ls_weighting_details 'w=1/[\s^2^(Fo^2^)+(0.0449P)^2^+0.3655P] where P=(Fo^2^+2Fc^2^)/3'
_refine_ls_weighting_scheme calc
_refine_ls_wR_factor_gt 0.0878
_refine_ls_wR_factor_ref 0.0933
_reflns_Friedel_coverage 0.000
_reflns_number_gt 5279
_reflns_number_total 6302
_reflns_threshold_expression 'I > 2\s(I)'
_cod_data_source_file c5dt04831a1.cif
_cod_data_source_block 4899
_cod_depositor_comments 'Adding full bibliography for 7037966--7037977.cif.'
_cod_database_code 7037967
_shelx_space_group_comment
;
The symmetry employed for this shelxl refinement is uniquely defined
by the following loop, which should always be used as a source of
symmetry information in preference to the above space-group names.
They are only intended as comments.
;
_shelx_estimated_absorpt_t_max 0.958
_shelx_estimated_absorpt_t_min 0.929
_olex2_refinement_description
;
1. Fixed Uiso
 At 1.2 times of:
  All B(H) groups
 At 1.5 times of:
  All C(H,H,H) groups
2.a Idealised Me refined as rotating group:
 C21(H21A,H21B,H21C), C22(H22A,H22B,H22C), C24(H24A,H24B,H24C), C25(H25A,H25B,
 H25C), C26(H26A,H26B,H26C)
;
_shelx_shelxl_version_number 2014/7
_olex2_submission_special_instructions 'No special instructions were received'

loop_
_space_group_symop_operation_xyz
'x, y, z'
'-x+1/2, y+1/2, -z+1/2'
'-x, -y, -z'
'x-1/2, -y-1/2, z-1/2'

loop_
_atom_site_label
_atom_site_type_symbol
_atom_site_fract_x
_atom_site_fract_y
_atom_site_fract_z
_atom_site_U_iso_or_equiv
_atom_site_adp_type
_atom_site_occupancy
_atom_site_site_symmetry_order
_atom_site_calc_flag
_atom_site_refinement_flags_posn
Si1 Si 0.36261(3) 0.08152(2) 0.23110(2) 0.01111(6) Uani 1 1 d .
O1 O 0.63706(13) 0.14291(4) -0.05860(6) 0.03318(19) Uani 1 1 d .
N1 N 0.56029(11) 0.13027(4) 0.01613(6) 0.01708(14) Uani 1 1 d .
C1 C 0.52305(11) 0.19454(4) 0.08013(6) 0.01209(13) Uani 1 1 d .
C2 C 0.42681(11) 0.17619(4) 0.19003(6) 0.01073(13) Uani 1 1 d .
C21 C 0.21924(13) 0.09576(5) 0.34349(7) 0.01889(16) Uani 1 1 d .
H21A H 0.2950 0.1232 0.4007 0.028 Uiso 1 1 calc GR
H21B H 0.1868 0.0506 0.3727 0.028 Uiso 1 1 calc GR
H21C H 0.1008 0.1209 0.3160 0.028 Uiso 1 1 calc GR
C22 C 0.20918(13) 0.03974(5) 0.11420(7) 0.01990(17) Uani 1 1 d .
H22A H 0.0975 0.0694 0.0904 0.030 Uiso 1 1 calc GR
H22B H 0.1655 -0.0059 0.1360 0.030 Uiso 1 1 calc GR
H22C H 0.2840 0.0338 0.0548 0.030 Uiso 1 1 calc GR
C23 C 0.57679(11) 0.02420(4) 0.28218(6) 0.01269(14) Uani 1 1 d .
C24 C 0.70911(13) 0.00828(5) 0.19772(7) 0.01836(16) Uani 1 1 d .
H24A H 0.6321 -0.0097 0.1318 0.028 Uiso 1 1 calc GR
H24B H 0.8047 -0.0267 0.2266 0.028 Uiso 1 1 calc GR
H24C H 0.7748 0.0511 0.1810 0.028 Uiso 1 1 calc GR
C25 C 0.48954(13) -0.04582(4) 0.31194(7) 0.01772(16) Uani 1 1 d .
H25A H 0.3990 -0.0374 0.3629 0.027 Uiso 1 1 calc GR
H25B H 0.5925 -0.0767 0.3453 0.027 Uiso 1 1 calc GR
H25C H 0.4217 -0.0678 0.2465 0.027 Uiso 1 1 calc GR
C26 C 0.69451(12) 0.05368(5) 0.38557(7) 0.01724(16) Uani 1 1 d .
H26A H 0.7507 0.0985 0.3695 0.026 Uiso 1 1 calc GR
H26B H 0.7974 0.0209 0.4126 0.026 Uiso 1 1 calc GR
H26C H 0.6104 0.0604 0.4405 0.026 Uiso 1 1 calc GR
B3 B 0.66565(13) 0.20296(5) 0.20202(7) 0.01311(15) Uani 1 1 d .
H3 H 0.7751(16) 0.1655(6) 0.2236(9) 0.016 Uiso 1 1 d R
B4 B 0.67603(13) 0.26394(5) 0.09423(7) 0.01468(16) Uani 1 1 d .
H4 H 0.7979(16) 0.2618(6) 0.0540(9) 0.018 Uiso 1 1 d R
B5 B 0.44246(13) 0.27019(5) 0.01812(7) 0.01404(16) Uani 1 1 d .
H5 H 0.4293(17) 0.2718(6) -0.0683(9) 0.017 Uiso 1 1 d R
B6 B 0.28532(13) 0.21301(5) 0.07809(7) 0.01319(15) Uani 1 1 d .
H6 H 0.1832(16) 0.1822(6) 0.0294(9) 0.016 Uiso 1 1 d R
B7 B 0.50709(13) 0.23679(5) 0.28718(7) 0.01347(15) Uani 1 1 d .
H7 H 0.5245(16) 0.2199(6) 0.3687(9) 0.016 Uiso 1 1 d R
B8 B 0.66436(14) 0.29344(5) 0.22788(7) 0.01497(16) Uani 1 1 d .
H8 H 0.7886(16) 0.3166(6) 0.2783(9) 0.018 Uiso 1 1 d R
B9 B 0.52502(14) 0.33534(5) 0.11413(8) 0.01543(16) Uani 1 1 d .
H9 H 0.5613(17) 0.3890(6) 0.0911(9) 0.019 Uiso 1 1 d R
B10 B 0.28377(13) 0.30361(5) 0.10337(7) 0.01497(16) Uani 1 1 d .
H10 H 0.1586(16) 0.3346(6) 0.0738(9) 0.018 Uiso 1 1 d R
B11 B 0.27435(13) 0.24360(5) 0.21115(7) 0.01372(16) Uani 1 1 d .
H11 H 0.1497(16) 0.2312(6) 0.2495(9) 0.016 Uiso 1 1 d R
B12 B 0.42188(14) 0.31882(5) 0.23347(7) 0.01532(16) Uani 1 1 d .
H12 H 0.3879(17) 0.3596(6) 0.2880(9) 0.018 Uiso 1 1 d R

loop_
_atom_site_aniso_label
_atom_site_aniso_U_11
_atom_site_aniso_U_22
_atom_site_aniso_U_33
_atom_site_aniso_U_23
_atom_site_aniso_U_13
_atom_site_aniso_U_12
Si1 0.01078(10) 0.01079(10) 0.01207(10) 0.00014(7) 0.00272(7) -0.00127(7)
O1 0.0473(5) 0.0289(4) 0.0285(4) -0.0049(3) 0.0225(4) -0.0021(3)
N1 0.0183(3) 0.0137(3) 0.0185(3) -0.0008(2) 0.0005(3) 0.0004(3)
C1 0.0129(3) 0.0122(3) 0.0113(3) 0.0008(2) 0.0023(2) 0.0000(3)
C2 0.0106(3) 0.0116(3) 0.0100(3) 0.0002(2) 0.0013(2) 0.0002(2)
C21 0.0185(4) 0.0185(4) 0.0220(4) 0.0029(3) 0.0108(3) 0.0018(3)
C22 0.0197(4) 0.0189(4) 0.0198(4) -0.0008(3) -0.0013(3) -0.0070(3)
C23 0.0144(3) 0.0103(3) 0.0138(3) 0.0002(2) 0.0037(3) 0.0002(3)
C24 0.0192(4) 0.0164(4) 0.0213(4) 0.0002(3) 0.0090(3) 0.0030(3)
C25 0.0205(4) 0.0118(3) 0.0217(4) 0.0023(3) 0.0055(3) -0.0008(3)
C26 0.0181(4) 0.0163(4) 0.0163(3) 0.0011(3) -0.0006(3) -0.0004(3)
B3 0.0114(4) 0.0139(4) 0.0135(4) 0.0021(3) 0.0003(3) -0.0013(3)
B4 0.0142(4) 0.0142(4) 0.0156(4) 0.0030(3) 0.0020(3) -0.0020(3)
B5 0.0162(4) 0.0128(4) 0.0125(4) 0.0020(3) 0.0003(3) -0.0006(3)
B6 0.0120(4) 0.0137(4) 0.0131(4) 0.0010(3) -0.0006(3) -0.0001(3)
B7 0.0155(4) 0.0128(4) 0.0116(3) -0.0008(3) 0.0004(3) -0.0009(3)
B8 0.0159(4) 0.0131(4) 0.0148(4) 0.0015(3) -0.0014(3) -0.0029(3)
B9 0.0170(4) 0.0125(4) 0.0158(4) 0.0021(3) -0.0008(3) -0.0010(3)
B10 0.0153(4) 0.0125(4) 0.0163(4) 0.0009(3) -0.0003(3) 0.0015(3)
B11 0.0139(4) 0.0133(4) 0.0141(4) -0.0004(3) 0.0023(3) 0.0018(3)
B12 0.0182(4) 0.0124(4) 0.0150(4) -0.0008(3) 0.0011(3) 0.0005(3)

loop_
_atom_type_symbol
_atom_type_description
_atom_type_scat_dispersion_real
_atom_type_scat_dispersion_imag
_atom_type_scat_source
C C 0.0033 0.0016 'International Tables Vol C Tables 4.2.6.8 and 6.1.1.4'
H H 0.0000 0.0000 'International Tables Vol C Tables 4.2.6.8 and 6.1.1.4'
B B 0.0013 0.0007 'International Tables Vol C Tables 4.2.6.8 and 6.1.1.4'
N N 0.0061 0.0033 'International Tables Vol C Tables 4.2.6.8 and 6.1.1.4'
O O 0.0106 0.0060 'International Tables Vol C Tables 4.2.6.8 and 6.1.1.4'
Si Si 0.0817 0.0704 'International Tables Vol C Tables 4.2.6.8 and 6.1.1.4'

loop_
_geom_angle_atom_site_label_1
_geom_angle_atom_site_label_2
_geom_angle_atom_site_label_3
_geom_angle
C21 Si1 C2 103.52(4)
C21 Si1 C23 108.70(4)
C22 Si1 C2 108.72(4)
C22 Si1 C21 109.87(4)
C22 Si1 C23 110.69(4)
C23 Si1 C2 115.04(3)
O1 N1 C1 112.98(7)
N1 C1 C2 112.99(6)
N1 C1 B3 115.22(6)
N1 C1 B4 122.30(7)
N1 C1 B5 121.61(6)
N1 C1 B6 114.04(6)
C2 C1 B3 62.32(5)
C2 C1 B4 114.12(6)
C2 C1 B5 114.20(6)
C2 C1 B6 62.40(5)
B3 C1 B6 116.01(6)
B4 C1 B3 63.57(5)
B4 C1 B6 116.22(6)
B5 C1 B3 116.07(6)
B5 C1 B4 62.87(5)
B5 C1 B6 63.70(5)
C1 C2 Si1 123.57(5)
C1 C2 B3 60.13(5)
C1 C2 B6 60.10(5)
C1 C2 B7 108.23(6)
C1 C2 B11 107.93(6)
B3 C2 Si1 120.52(5)
B3 C2 B6 112.21(6)
B6 C2 Si1 117.42(5)
B7 C2 Si1 120.39(5)
B7 C2 B3 61.82(5)
B7 C2 B6 112.60(6)
B7 C2 B11 61.99(5)
B11 C2 Si1 118.80(5)
B11 C2 B3 112.30(6)
B11 C2 B6 61.73(5)
Si1 C21 H21A 109.5
Si1 C21 H21B 109.5
Si1 C21 H21C 109.5
H21A C21 H21B 109.5
H21A C21 H21C 109.5
H21B C21 H21C 109.5
Si1 C22 H22A 109.5
Si1 C22 H22B 109.5
Si1 C22 H22C 109.5
H22A C22 H22B 109.5
H22A C22 H22C 109.5
H22B C22 H22C 109.5
C24 C23 Si1 114.44(6)
C24 C23 C25 107.21(7)
C25 C23 Si1 105.13(5)
C26 C23 Si1 111.84(6)
C26 C23 C24 110.29(7)
C26 C23 C25 107.45(7)
C23 C24 H24A 109.5
C23 C24 H24B 109.5
C23 C24 H24C 109.5
H24A C24 H24B 109.5
H24A C24 H24C 109.5
H24B C24 H24C 109.5
C23 C25 H25A 109.5
C23 C25 H25B 109.5
C23 C25 H25C 109.5
H25A C25 H25B 109.5
H25A C25 H25C 109.5
H25B C25 H25C 109.5
C23 C26 H26A 109.5
C23 C26 H26B 109.5
C23 C26 H26C 109.5
H26A C26 H26B 109.5
H26A C26 H26C 109.5
H26B C26 H26C 109.5
C1 B3 C2 57.55(5)
C1 B3 H3 118.2(6)
C1 B3 B4 58.18(5)
C1 B3 B7 103.54(6)
C1 B3 B8 103.83(6)
C2 B3 H3 118.6(6)
C2 B3 B4 105.87(6)
C2 B3 B7 58.40(5)
C2 B3 B8 105.92(6)
B4 B3 H3 121.6(6)
B7 B3 H3 126.3(6)
B7 B3 B4 108.24(6)
B8 B3 H3 130.0(6)
B8 B3 B4 59.99(5)
B8 B3 B7 60.67(5)
C1 B4 B3 58.25(5)
C1 B4 H4 117.7(6)
C1 B4 B5 58.52(5)
C1 B4 B8 103.24(6)
C1 B4 B9 103.63(6)
B3 B4 H4 117.4(6)
B5 B4 B3 108.05(6)
B5 B4 H4 119.8(6)
B5 B4 B8 108.36(7)
B8 B4 B3 59.15(5)
B8 B4 H4 127.9(6)
B9 B4 B3 107.76(7)
B9 B4 H4 129.9(6)
B9 B4 B5 59.86(5)
B9 B4 B8 60.67(5)
C1 B5 B4 58.60(5)
C1 B5 H5 117.3(6)
C1 B5 B6 58.23(5)
C1 B5 B9 103.77(6)
C1 B5 B10 103.28(6)
B4 B5 H5 118.5(6)
B4 B5 B6 108.14(6)
B6 B5 H5 118.2(6)
B9 B5 B4 59.97(5)
B9 B5 H5 129.4(6)
B9 B5 B6 107.84(6)
B9 B5 B10 60.58(5)
B10 B5 B4 108.39(6)
B10 B5 H5 128.9(6)
B10 B5 B6 59.24(5)
C1 B6 C2 57.50(4)
C1 B6 B5 58.06(5)
C1 B6 H6 118.4(6)
C1 B6 B10 103.52(6)
C1 B6 B11 103.49(6)
C2 B6 B5 105.67(6)
C2 B6 H6 119.9(6)
C2 B6 B10 105.79(6)
C2 B6 B11 58.61(5)
B5 B6 H6 120.6(6)
B10 B6 B5 59.72(5)
B10 B6 H6 129.4(6)
B10 B6 B11 60.37(5)
B11 B6 B5 107.76(6)
B11 B6 H6 127.4(6)
C2 B7 B3 59.78(5)
C2 B7 H7 117.1(6)
C2 B7 B8 105.98(6)
C2 B7 B11 59.24(5)
C2 B7 B12 105.88(6)
B3 B7 H7 118.3(6)
B3 B7 B8 59.36(5)
B3 B7 B12 107.58(6)
B8 B7 H7 126.5(6)
B11 B7 B3 108.44(6)
B11 B7 H7 120.3(6)
B11 B7 B8 108.11(6)
B11 B7 B12 59.96(5)
B12 B7 H7 128.2(6)
B12 B7 B8 60.03(5)
B3 B8 B4 60.85(5)
B3 B8 B7 59.97(5)
B3 B8 H8 118.7(6)
B3 B8 B9 108.15(6)
B3 B8 B12 107.83(6)
B4 B8 B7 108.37(6)
B4 B8 H8 121.9(6)
B4 B8 B9 59.46(5)
B4 B8 B12 107.54(6)
B7 B8 H8 119.8(6)
B7 B8 B9 107.65(6)
B9 B8 H8 124.9(6)
B12 B8 B7 59.73(5)
B12 B8 H8 123.5(6)
B12 B8 B9 59.79(5)
B4 B9 B8 59.87(5)
B4 B9 H9 121.0(6)
B4 B9 B10 107.94(6)
B4 B9 B12 107.89(6)
B5 B9 B4 60.17(5)
B5 B9 B8 107.97(6)
B5 B9 H9 122.9(6)
B5 B9 B10 59.81(5)
B5 B9 B12 108.09(6)
B8 B9 H9 120.1(6)
B10 B9 B8 107.91(6)
B10 B9 H9 123.3(6)
B12 B9 B8 59.83(5)
B12 B9 H9 121.4(6)
B12 B9 B10 60.23(5)
B5 B10 B9 59.60(5)
B5 B10 H10 123.0(6)
B5 B10 B11 108.66(6)
B5 B10 B12 107.54(6)
B6 B10 B5 61.04(5)
B6 B10 B9 108.49(6)
B6 B10 H10 120.4(6)
B6 B10 B11 60.18(5)
B6 B10 B12 107.82(6)
B9 B10 H10 123.6(6)
B9 B10 B12 59.76(5)
B11 B10 B9 107.70(6)
B11 B10 H10 119.7(6)
B11 B10 B12 59.52(5)
B12 B10 H10 121.7(6)
C2 B11 B6 59.66(5)
C2 B11 B7 58.77(5)
C2 B11 B10 105.89(6)
C2 B11 H11 117.7(6)
C2 B11 B12 105.73(6)
B6 B11 B10 59.46(5)
B6 B11 H11 119.5(6)
B7 B11 B6 108.30(6)
B7 B11 B10 108.62(6)
B7 B11 H11 119.2(6)
B7 B11 B12 60.23(5)
B10 B11 H11 126.8(6)
B12 B11 B6 108.05(6)
B12 B11 B10 60.53(5)
B12 B11 H11 126.8(6)
B7 B12 B8 60.24(5)
B7 B12 B9 108.52(7)
B7 B12 B10 107.84(6)
B7 B12 H12 119.4(6)
B8 B12 B10 108.17(6)
B8 B12 H12 121.4(6)
B9 B12 B8 60.38(5)
B9 B12 B10 60.01(5)
B9 B12 H12 123.5(6)
B10 B12 H12 123.2(6)
B11 B12 B7 59.81(5)
B11 B12 B8 108.17(6)
B11 B12 B9 108.26(6)
B11 B12 B10 59.96(5)
B11 B12 H12 120.4(6)

loop_
_geom_bond_atom_site_label_1
_geom_bond_atom_site_label_2
_geom_bond_distance
Si1 C2 1.9582(8)
Si1 C21 1.8697(9)
Si1 C22 1.8661(9)
Si1 C23 1.8978(8)
O1 N1 1.1736(10)
N1 C1 1.5143(11)
C1 C2 1.6597(11)
C1 B3 1.7056(12)
C1 B4 1.7042(12)
C1 B5 1.7027(12)
C1 B6 1.7058(12)
C2 B3 1.7417(12)
C2 B6 1.7438(11)
C2 B7 1.7166(12)
C2 B11 1.7250(12)
C21 H21A 0.9800
C21 H21B 0.9800
C21 H21C 0.9800
C22 H22A 0.9800
C22 H22B 0.9800
C22 H22C 0.9800
C23 C24 1.5400(11)
C23 C25 1.5449(11)
C23 C26 1.5377(12)
C24 H24A 0.9800
C24 H24B 0.9800
C24 H24C 0.9800
C25 H25A 0.9800
C25 H25B 0.9800
C25 H25C 0.9800
C26 H26A 0.9800
C26 H26B 0.9800
C26 H26C 0.9800
B3 H3 1.058(11)
B3 B4 1.7961(13)
B3 B7 1.7767(13)
B3 B8 1.7656(13)
B4 H4 1.058(11)
B4 B5 1.7769(13)
B4 B8 1.7808(13)
B4 B9 1.7733(14)
B5 H5 1.073(11)
B5 B6 1.7988(13)
B5 B9 1.7714(13)
B5 B10 1.7753(14)
B6 H6 1.052(11)
B6 B10 1.7666(13)
B6 B11 1.7796(13)
B7 H7 1.061(11)
B7 B8 1.7889(13)
B7 B11 1.7723(13)
B7 B12 1.7797(13)
B8 H8 1.094(11)
B8 B9 1.7950(13)
B8 B12 1.7851(14)
B9 H9 1.109(12)
B9 B10 1.7890(14)
B9 B12 1.7845(14)
B10 H10 1.081(11)
B10 B11 1.7829(13)
B10 B12 1.7931(13)
B11 H11 1.087(11)
B11 B12 1.7749(13)
B12 H12 1.089(12)

loop_
_geom_torsion_atom_site_label_1
_geom_torsion_atom_site_label_2
_geom_torsion_atom_site_label_3
_geom_torsion_atom_site_label_4
_geom_torsion
Si1 C2 B3 C1 113.68(6)
Si1 C2 B3 B4 147.54(5)
Si1 C2 B3 B7 -110.51(6)
Si1 C2 B3 B8 -149.82(5)
Si1 C2 B6 C1 -114.85(6)
Si1 C2 B6 B5 -148.76(5)
Si1 C2 B6 B10 148.95(5)
Si1 C2 B6 B11 109.71(6)
Si1 C2 B7 B3 110.71(6)
Si1 C2 B7 B8 149.42(5)
Si1 C2 B7 B11 -108.70(6)
Si1 C2 B7 B12 -147.89(5)
Si1 C2 B11 B6 -107.52(6)
Si1 C2 B11 B7 111.19(6)
Si1 C2 B11 B10 -146.36(5)
Si1 C2 B11 B12 150.47(5)
O1 N1 C1 C2 -176.44(7)
O1 N1 C1 B3 -107.41(9)
O1 N1 C1 B4 -33.92(11)
O1 N1 C1 B5 41.94(11)
O1 N1 C1 B6 114.78(9)
N1 C1 C2 Si1 -1.29(9)
N1 C1 C2 B3 107.47(7)
N1 C1 C2 B6 -106.11(7)
N1 C1 C2 B7 147.78(6)
N1 C1 C2 B11 -146.62(6)
N1 C1 B3 C2 -103.91(7)
N1 C1 B3 B4 115.18(7)
N1 C1 B3 B7 -141.55(6)
N1 C1 B3 B8 155.81(7)
N1 C1 B4 B3 -104.41(8)
N1 C1 B4 B5 111.89(8)
N1 C1 B4 B8 -144.50(7)
N1 C1 B4 B9 152.94(7)
N1 C1 B5 B4 -112.94(8)
N1 C1 B5 B6 103.27(8)
N1 C1 B5 B9 -154.07(7)
N1 C1 B5 B10 143.43(7)
N1 C1 B6 C2 104.44(7)
N1 C1 B6 B5 -114.82(7)
N1 C1 B6 B10 -155.27(6)
N1 C1 B6 B11 142.47(6)
C1 C2 B3 B4 33.86(6)
C1 C2 B3 B7 135.81(6)
C1 C2 B3 B8 96.50(6)
C1 C2 B6 B5 -33.90(6)
C1 C2 B6 B10 -96.19(6)
C1 C2 B6 B11 -135.44(6)
C1 C2 B7 B3 -39.53(6)
C1 C2 B7 B8 -0.82(8)
C1 C2 B7 B11 101.07(6)
C1 C2 B7 B12 61.88(7)
C1 C2 B11 B6 39.74(6)
C1 C2 B11 B7 -101.56(6)
C1 C2 B11 B10 0.90(8)
C1 C2 B11 B12 -62.28(7)
C1 B3 B4 B5 32.07(6)
C1 B3 B4 B8 133.10(7)
C1 B3 B4 B9 95.32(7)
C1 B3 B7 C2 37.23(5)
C1 B3 B7 B8 -98.44(6)
C1 B3 B7 B11 2.13(8)
C1 B3 B7 B12 -61.26(7)
C1 B3 B8 B4 -39.71(6)
C1 B3 B8 B7 97.94(6)
C1 B3 B8 B9 -2.37(8)
C1 B3 B8 B12 60.84(7)
C1 B4 B5 B6 31.90(6)
C1 B4 B5 B9 132.44(7)
C1 B4 B5 B10 94.63(7)
C1 B4 B8 B3 39.63(6)
C1 B4 B8 B7 1.72(8)
C1 B4 B8 B9 -98.36(7)
C1 B4 B8 B12 -61.40(8)
C1 B4 B9 B5 -40.36(6)
C1 B4 B9 B8 97.71(6)
C1 B4 B9 B10 -3.00(8)
C1 B4 B9 B12 60.65(8)
C1 B5 B6 C2 33.67(5)
C1 B5 B6 B10 133.08(6)
C1 B5 B6 B11 95.10(6)
C1 B5 B9 B4 40.43(6)
C1 B5 B9 B8 3.02(8)
C1 B5 B9 B10 -97.66(7)
C1 B5 B9 B12 -60.25(8)
C1 B5 B10 B6 -39.65(6)
C1 B5 B10 B9 98.49(6)
C1 B5 B10 B11 -1.53(8)
C1 B5 B10 B12 61.42(8)
C1 B6 B10 B5 39.61(6)
C1 B6 B10 B9 2.24(8)
C1 B6 B10 B11 -98.00(6)
C1 B6 B10 B12 -60.99(8)
C1 B6 B11 C2 -37.49(5)
C1 B6 B11 B7 -3.21(8)
C1 B6 B11 B10 98.05(6)
C1 B6 B11 B12 60.54(8)
C2 Si1 C23 C24 -64.24(7)
C2 Si1 C23 C25 178.40(5)
C2 Si1 C23 C26 62.10(6)
C2 C1 B3 B4 -140.90(6)
C2 C1 B3 B7 -37.64(5)
C2 C1 B3 B8 -100.27(6)
C2 C1 B4 B3 37.73(6)
C2 C1 B4 B5 -105.98(7)
C2 C1 B4 B8 -2.36(8)
C2 C1 B4 B9 -64.93(8)
C2 C1 B5 B4 105.85(7)
C2 C1 B5 B6 -37.94(6)
C2 C1 B5 B9 64.72(8)
C2 C1 B5 B10 2.22(8)
C2 C1 B6 B5 140.74(6)
C2 C1 B6 B10 100.29(6)
C2 C1 B6 B11 38.02(5)
C2 B3 B4 C1 -33.59(6)
C2 B3 B4 B5 -1.52(8)
C2 B3 B4 B8 99.51(7)
C2 B3 B4 B9 61.73(8)
C2 B3 B7 B8 -135.67(6)
C2 B3 B7 B11 -35.10(6)
C2 B3 B7 B12 -98.49(6)
C2 B3 B8 B4 -99.42(6)
C2 B3 B8 B7 38.24(5)
C2 B3 B8 B9 -62.08(8)
C2 B3 B8 B12 1.13(8)
C2 B6 B10 B5 99.20(6)
C2 B6 B10 B9 61.83(8)
C2 B6 B10 B11 -38.42(6)
C2 B6 B10 B12 -1.40(8)
C2 B6 B11 B7 34.28(6)
C2 B6 B11 B10 135.54(6)
C2 B6 B11 B12 98.02(7)
C2 B7 B8 B3 -38.91(6)
C2 B7 B8 B4 -0.60(8)
C2 B7 B8 B9 62.25(8)
C2 B7 B8 B12 99.40(7)
C2 B7 B11 B6 -34.64(6)
C2 B7 B11 B10 -97.68(7)
C2 B7 B11 B12 -135.40(6)
C2 B7 B12 B8 -99.58(7)
C2 B7 B12 B9 -61.95(8)
C2 B7 B12 B10 1.56(8)
C2 B7 B12 B11 38.85(6)
C2 B11 B12 B7 -38.59(6)
C2 B11 B12 B8 -1.27(8)
C2 B11 B12 B9 62.66(8)
C2 B11 B12 B10 99.64(7)
C21 Si1 C23 C24 -179.75(6)
C21 Si1 C23 C25 62.89(6)
C21 Si1 C23 C26 -53.41(7)
C22 Si1 C23 C24 59.49(7)
C22 Si1 C23 C25 -57.87(6)
C22 Si1 C23 C26 -174.17(6)
B3 C1 C2 Si1 -108.76(6)
B3 C1 C2 B6 146.42(6)
B3 C1 C2 B7 40.31(6)
B3 C1 C2 B11 105.91(6)
B3 C1 B4 B5 -143.70(7)
B3 C1 B4 B8 -40.09(6)
B3 C1 B4 B9 -102.66(7)
B3 C1 B5 B4 36.16(7)
B3 C1 B5 B6 -107.63(7)
B3 C1 B5 B9 -4.97(9)
B3 C1 B5 B10 -67.47(8)
B3 C1 B6 C2 -33.03(6)
B3 C1 B6 B5 107.71(7)
B3 C1 B6 B10 67.26(8)
B3 C1 B6 B11 4.99(8)
B3 C2 B6 C1 31.21(6)
B3 C2 B6 B5 -2.70(8)
B3 C2 B6 B10 -64.99(8)
B3 C2 B6 B11 -104.24(7)
B3 C2 B7 B8 38.71(6)
B3 C2 B7 B11 140.59(6)
B3 C2 B7 B12 101.40(7)
B3 C2 B11 B6 104.08(7)
B3 C2 B11 B7 -37.22(6)
B3 C2 B11 B10 65.24(8)
B3 C2 B11 B12 2.07(8)
B3 B4 B5 C1 -31.97(6)
B3 B4 B5 B6 -0.07(9)
B3 B4 B5 B9 100.48(7)
B3 B4 B5 B10 62.66(8)
B3 B4 B8 B7 -37.92(6)
B3 B4 B8 B9 -137.99(7)
B3 B4 B8 B12 -101.04(7)
B3 B4 B9 B5 -100.96(7)
B3 B4 B9 B8 37.11(6)
B3 B4 B9 B10 -63.60(8)
B3 B4 B9 B12 0.05(8)
B3 B7 B8 B4 38.31(6)
B3 B7 B8 B9 101.16(7)
B3 B7 B8 B12 138.32(6)
B3 B7 B11 C2 35.33(6)
B3 B7 B11 B6 0.69(8)
B3 B7 B11 B10 -62.35(8)
B3 B7 B11 B12 -100.08(7)
B3 B7 B12 B8 -36.89(6)
B3 B7 B12 B9 0.74(8)
B3 B7 B12 B10 64.26(8)
B3 B7 B12 B11 101.54(7)
B3 B8 B9 B4 -37.96(6)
B3 B8 B9 B5 -0.41(9)
B3 B8 B9 B10 62.80(8)
B3 B8 B9 B12 100.49(7)
B3 B8 B12 B7 37.22(6)
B3 B8 B12 B9 -101.03(7)
B3 B8 B12 B10 -63.38(8)
B3 B8 B12 B11 0.08(8)
B4 C1 C2 Si1 -146.99(6)
B4 C1 C2 B3 -38.23(6)
B4 C1 C2 B6 108.19(7)
B4 C1 C2 B7 2.09(8)
B4 C1 C2 B11 67.69(8)
B4 C1 B3 C2 140.90(6)
B4 C1 B3 B7 103.26(7)
B4 C1 B3 B8 40.63(6)
B4 C1 B5 B6 -143.79(6)
B4 C1 B5 B9 -41.13(6)
B4 C1 B5 B10 -103.63(7)
B4 C1 B6 C2 -104.86(7)
B4 C1 B6 B5 35.88(6)
B4 C1 B6 B10 -4.57(8)
B4 C1 B6 B11 -66.84(8)
B4 B3 B7 C2 97.78(6)
B4 B3 B7 B8 -37.89(6)
B4 B3 B7 B11 62.68(8)
B4 B3 B7 B12 -0.71(8)
B4 B3 B8 B7 137.66(6)
B4 B3 B8 B9 37.34(6)
B4 B3 B8 B12 100.55(7)
B4 B5 B6 C1 -32.04(6)
B4 B5 B6 C2 1.62(8)
B4 B5 B6 B10 101.03(7)
B4 B5 B6 B11 63.06(8)
B4 B5 B9 B8 -37.41(6)
B4 B5 B9 B10 -138.09(7)
B4 B5 B9 B12 -100.68(7)
B4 B5 B10 B6 -100.60(7)
B4 B5 B10 B9 37.54(6)
B4 B5 B10 B11 -62.48(8)
B4 B5 B10 B12 0.47(8)
B4 B8 B9 B5 37.55(6)
B4 B8 B9 B10 100.76(7)
B4 B8 B9 B12 138.45(7)
B4 B8 B12 B7 101.44(7)
B4 B8 B12 B9 -36.81(6)
B4 B8 B12 B10 0.84(8)
B4 B8 B12 B11 64.30(8)
B4 B9 B10 B5 -37.52(6)
B4 B9 B10 B6 0.48(9)
B4 B9 B10 B11 64.14(8)
B4 B9 B10 B12 100.77(7)
B4 B9 B12 B7 -0.49(9)
B4 B9 B12 B8 37.08(6)
B4 B9 B12 B10 -100.85(7)
B4 B9 B12 B11 -63.89(8)
B5 C1 C2 Si1 143.28(6)
B5 C1 C2 B3 -107.95(7)
B5 C1 C2 B6 38.46(6)
B5 C1 C2 B7 -67.64(8)
B5 C1 C2 B11 -2.04(8)
B5 C1 B3 C2 104.99(7)
B5 C1 B3 B4 -35.91(7)
B5 C1 B3 B7 67.35(8)
B5 C1 B3 B8 4.72(9)
B5 C1 B4 B3 143.70(7)
B5 C1 B4 B8 103.61(7)
B5 C1 B4 B9 41.05(6)
B5 C1 B6 C2 -140.74(6)
B5 C1 B6 B10 -40.45(6)
B5 C1 B6 B11 -102.72(7)
B5 B4 B8 B3 100.48(7)
B5 B4 B8 B7 62.57(8)
B5 B4 B8 B9 -37.51(6)
B5 B4 B8 B12 -0.55(8)
B5 B4 B9 B8 138.07(7)
B5 B4 B9 B10 37.36(6)
B5 B4 B9 B12 101.01(7)
B5 B6 B10 B9 -37.37(6)
B5 B6 B10 B11 -137.61(6)
B5 B6 B10 B12 -100.60(7)
B5 B6 B11 C2 -97.86(6)
B5 B6 B11 B7 -63.58(8)
B5 B6 B11 B10 37.68(6)
B5 B6 B11 B12 0.17(8)
B5 B9 B10 B6 38.00(6)
B5 B9 B10 B11 101.66(7)
B5 B9 B10 B12 138.29(7)
B5 B9 B12 B7 63.12(8)
B5 B9 B12 B8 100.69(7)
B5 B9 B12 B10 -37.23(6)
B5 B9 B12 B11 -0.27(9)
B5 B10 B11 C2 0.43(8)
B5 B10 B11 B6 -38.50(6)
B5 B10 B11 B7 62.21(8)
B5 B10 B11 B12 99.81(7)
B5 B10 B12 B7 -64.51(8)
B5 B10 B12 B8 -0.81(8)
B5 B10 B12 B9 37.01(6)
B5 B10 B12 B11 -101.73(7)
B6 C1 C2 Si1 104.82(6)
B6 C1 C2 B3 -146.42(6)
B6 C1 C2 B7 -106.10(6)
B6 C1 C2 B11 -40.50(6)
B6 C1 B3 C2 33.05(6)
B6 C1 B3 B4 -107.85(7)
B6 C1 B3 B7 -4.58(8)
B6 C1 B3 B8 -67.22(8)
B6 C1 B4 B3 107.52(7)
B6 C1 B4 B5 -36.18(6)
B6 C1 B4 B8 67.43(8)
B6 C1 B4 B9 4.87(8)
B6 C1 B5 B4 143.79(6)
B6 C1 B5 B9 102.66(7)
B6 C1 B5 B10 40.16(6)
B6 C2 B3 C1 -31.19(6)
B6 C2 B3 B4 2.66(8)
B6 C2 B3 B7 104.61(7)
B6 C2 B3 B8 65.30(8)
B6 C2 B7 B3 -103.97(7)
B6 C2 B7 B8 -65.26(8)
B6 C2 B7 B11 36.62(6)
B6 C2 B7 B12 -2.57(8)
B6 C2 B11 B7 -141.30(6)
B6 C2 B11 B10 -38.84(6)
B6 C2 B11 B12 -102.01(7)
B6 B5 B9 B4 101.05(7)
B6 B5 B9 B8 63.64(8)
B6 B5 B9 B10 -37.04(6)
B6 B5 B9 B12 0.37(8)
B6 B5 B10 B9 138.14(6)
B6 B5 B10 B11 38.12(6)
B6 B5 B10 B12 101.07(7)
B6 B10 B11 C2 38.94(6)
B6 B10 B11 B7 100.71(7)
B6 B10 B11 B12 138.31(7)
B6 B10 B12 B7 -0.09(9)
B6 B10 B12 B8 63.61(8)
B6 B10 B12 B9 101.43(7)
B6 B10 B12 B11 -37.31(6)
B6 B11 B12 B7 -101.19(7)
B6 B11 B12 B8 -63.86(8)
B6 B11 B12 B9 0.07(8)
B6 B11 B12 B10 37.05(6)
B7 C2 B3 C1 -135.81(6)
B7 C2 B3 B4 -101.95(7)
B7 C2 B3 B8 -39.31(6)
B7 C2 B6 C1 98.71(7)
B7 C2 B6 B5 64.81(8)
B7 C2 B6 B10 2.52(8)
B7 C2 B6 B11 -36.73(6)
B7 C2 B11 B6 141.30(6)
B7 C2 B11 B10 102.45(7)
B7 C2 B11 B12 39.28(6)
B7 B3 B4 C1 -94.91(7)
B7 B3 B4 B5 -62.84(8)
B7 B3 B4 B8 38.19(6)
B7 B3 B4 B9 0.41(8)
B7 B3 B8 B4 -137.66(6)
B7 B3 B8 B9 -100.32(7)
B7 B3 B8 B12 -37.11(6)
B7 B8 B9 B4 -101.32(7)
B7 B8 B9 B5 -63.77(8)
B7 B8 B9 B10 -0.56(9)
B7 B8 B9 B12 37.12(6)
B7 B8 B12 B9 -138.25(7)
B7 B8 B12 B10 -100.59(7)
B7 B8 B12 B11 -37.14(6)
B7 B11 B12 B8 37.32(6)
B7 B11 B12 B9 101.25(7)
B7 B11 B12 B10 138.23(7)
B8 B3 B4 C1 -133.10(7)
B8 B3 B4 B5 -101.03(7)
B8 B3 B4 B9 -37.78(6)
B8 B3 B7 C2 135.67(6)
B8 B3 B7 B11 100.57(7)
B8 B3 B7 B12 37.18(6)
B8 B4 B5 C1 -94.58(7)
B8 B4 B5 B6 -62.68(8)
B8 B4 B5 B9 37.87(6)
B8 B4 B5 B10 0.05(8)
B8 B4 B9 B5 -138.07(7)
B8 B4 B9 B10 -100.71(7)
B8 B4 B9 B12 -37.06(6)
B8 B7 B11 C2 98.19(7)
B8 B7 B11 B6 63.55(8)
B8 B7 B11 B10 0.51(8)
B8 B7 B11 B12 -37.22(6)
B8 B7 B12 B9 37.63(6)
B8 B7 B12 B10 101.14(7)
B8 B7 B12 B11 138.43(7)
B8 B9 B10 B5 -100.78(7)
B8 B9 B10 B6 -62.78(8)
B8 B9 B10 B11 0.88(9)
B8 B9 B10 B12 37.51(6)
B8 B9 B12 B7 -37.57(6)
B8 B9 B12 B10 -137.92(7)
B8 B9 B12 B11 -100.96(7)
B9 B4 B5 C1 -132.44(7)
B9 B4 B5 B6 -100.54(7)
B9 B4 B5 B10 -37.81(6)
B9 B4 B8 B3 137.99(7)
B9 B4 B8 B7 100.08(7)
B9 B4 B8 B12 36.96(6)
B9 B5 B6 C1 -95.44(7)
B9 B5 B6 C2 -61.77(8)
B9 B5 B6 B10 37.64(6)
B9 B5 B6 B11 -0.33(8)
B9 B5 B10 B6 -138.14(6)
B9 B5 B10 B11 -100.02(7)
B9 B5 B10 B12 -37.07(6)
B9 B8 B12 B7 138.25(7)
B9 B8 B12 B10 37.65(6)
B9 B8 B12 B11 101.11(7)
B9 B10 B11 C2 -62.64(8)
B9 B10 B11 B6 -101.58(7)
B9 B10 B11 B7 -0.86(8)
B9 B10 B11 B12 36.74(6)
B9 B10 B12 B7 -101.51(7)
B9 B10 B12 B8 -37.82(6)
B9 B10 B12 B11 -138.73(7)
B10 B5 B6 C1 -133.08(6)
B10 B5 B6 C2 -99.41(6)
B10 B5 B6 B11 -37.97(6)
B10 B5 B9 B4 138.09(7)
B10 B5 B9 B8 100.68(7)
B10 B5 B9 B12 37.42(6)
B10 B6 B11 C2 -135.54(6)
B10 B6 B11 B7 -101.26(7)
B10 B6 B11 B12 -37.52(6)
B10 B9 B12 B7 100.35(7)
B10 B9 B12 B8 137.92(7)
B10 B9 B12 B11 36.96(6)
B10 B11 B12 B7 -138.23(7)
B10 B11 B12 B8 -100.91(7)
B10 B11 B12 B9 -36.98(6)
B11 C2 B3 C1 -98.52(6)
B11 C2 B3 B4 -64.66(8)
B11 C2 B3 B7 37.29(6)
B11 C2 B3 B8 -2.02(8)
B11 C2 B6 C1 135.44(6)
B11 C2 B6 B5 101.54(7)
B11 C2 B6 B10 39.25(6)
B11 C2 B7 B3 -140.59(6)
B11 C2 B7 B8 -101.88(7)
B11 C2 B7 B12 -39.19(6)
B11 B6 B10 B5 137.61(6)
B11 B6 B10 B9 100.25(7)
B11 B6 B10 B12 37.02(6)
B11 B7 B8 B3 -101.13(7)
B11 B7 B8 B4 -62.82(8)
B11 B7 B8 B9 0.03(8)
B11 B7 B8 B12 37.19(6)
B11 B7 B12 B8 -138.43(7)
B11 B7 B12 B9 -100.80(7)
B11 B7 B12 B10 -37.28(6)
B11 B10 B12 B7 37.22(6)
B11 B10 B12 B8 100.92(7)
B11 B10 B12 B9 138.73(7)
B12 B7 B8 B3 -138.32(6)
B12 B7 B8 B4 -100.01(7)
B12 B7 B8 B9 -37.15(6)
B12 B7 B11 C2 135.40(6)
B12 B7 B11 B6 100.77(7)
B12 B7 B11 B10 37.73(6)
B12 B8 B9 B4 -138.45(7)
B12 B8 B9 B5 -100.90(7)
B12 B8 B9 B10 -37.69(6)
B12 B9 B10 B5 -138.29(7)
B12 B9 B10 B6 -100.29(7)
B12 B9 B10 B11 -36.63(6)
B12 B10 B11 C2 -99.38(7)
B12 B10 B11 B6 -138.31(7)
B12 B10 B11 B7 -37.60(6)
